data_7223999
loop_
_publ_author_name
'Wang, Xiao-Feng'
'Wang, Hongqing'
'Wang, Shuhong'
'Jun, Li'
'Li, Sheng-Biao'
'Zheng, Kangcheng'
'Han, Xin'

_publ_section_title
;
 Metallic Coordination Selectivity Effect the Trinuclear M3(RCOO)6
 Secondary Building Units of Three Layer Metal-Carboxylate Frameworks
;
_journal_name_full 'RSC Adv.'
_journal_paper_doi 10.1039/C6RA00213G
_journal_year 2016
_chemical_formula_sum 'C36 H40 Mn3 N4 O16'
_chemical_formula_weight 949.54
_chemical_name_systematic
; 
 ? 
;
_space_group_IT_number 2
_symmetry_cell_setting triclinic
_symmetry_space_group_name_Hall '-P 1'
_symmetry_space_group_name_H-M 'P -1'
_atom_sites_solution_hydrogens geom
_atom_sites_solution_primary direct
_atom_sites_solution_secondary difmap
_audit_creation_method SHELXL-97
_audit_update_record
;
2016-01-05 deposited with the CCDC.
2016-01-20 downloaded from the CCDC.
;
_cell_angle_alpha 74.998(7)
_cell_angle_beta 89.086(7)
_cell_angle_gamma 87.634(7)
_cell_formula_units_Z 2
_cell_length_a 9.909(4)
_cell_length_b 12.597(6)
_cell_length_c 16.646(7)
_cell_measurement_reflns_used 8637
_cell_measurement_temperature 293(2)
_cell_measurement_theta_max 31.49
_cell_measurement_theta_min 2.41
_cell_volume 2005.3(15)
_computing_cell_refinement 'Bruker SAINT'
_computing_data_collection 'Bruker APEX2'
_computing_data_reduction 'Bruker SAINT'
_computing_molecular_graphics 'Bruker SHELXTL'
_computing_publication_material 'Bruker SHELXTL'
_computing_structure_refinement 'SHELXL-97 (Sheldrick, 1997)'
_computing_structure_solution 'SHELXS-97 (Sheldrick, 1990)'
_diffrn_ambient_temperature 293(2)
_diffrn_measured_fraction_theta_full 1.000
_diffrn_measured_fraction_theta_max 1.000
_diffrn_measurement_device_type 'Bruker APEX-II CCD'
_diffrn_measurement_method '\f and \w scans'
_diffrn_radiation_monochromator graphite
_diffrn_radiation_source 'fine-focus sealed tube'
_diffrn_radiation_type MoK\a
_diffrn_radiation_wavelength 0.71073
_diffrn_reflns_av_R_equivalents 0.0511
_diffrn_reflns_av_sigmaI/netI 0.0795
_diffrn_reflns_limit_h_max 11
_diffrn_reflns_limit_h_min -11
_diffrn_reflns_limit_k_max 14
_diffrn_reflns_limit_k_min -14
_diffrn_reflns_limit_l_max 19
_diffrn_reflns_limit_l_min -19
_diffrn_reflns_number 12632
_diffrn_reflns_theta_full 25.00
_diffrn_reflns_theta_max 25.00
_diffrn_reflns_theta_min 1.67
_exptl_absorpt_coefficient_mu 1.007
_exptl_absorpt_correction_T_max 0.9060
_exptl_absorpt_correction_T_min 0.8240
_exptl_absorpt_process_details 'SADABS (Bruker, 2002)'
_exptl_crystal_colour yellow
_exptl_crystal_density_diffrn 1.573
_exptl_crystal_density_method 'not measured'
_exptl_crystal_description block
_exptl_crystal_F_000 974
_exptl_crystal_size_max 0.20
_exptl_crystal_size_mid 0.10
_exptl_crystal_size_min 0.10
_refine_diff_density_max 0.856
_refine_diff_density_min -2.491
_refine_diff_density_rms 0.157
_refine_ls_extinction_method none
_refine_ls_goodness_of_fit_ref 1.001
_refine_ls_hydrogen_treatment constr
_refine_ls_matrix_type full
_refine_ls_number_parameters 529
_refine_ls_number_reflns 7066
_refine_ls_number_restraints 156
_refine_ls_restrained_S_all 1.005
_refine_ls_R_factor_all 0.1427
_refine_ls_R_factor_gt 0.0717
_refine_ls_shift/su_max 0.073
_refine_ls_shift/su_mean 0.045
_refine_ls_structure_factor_coef Fsqd
_refine_ls_weighting_details 'calc w=1/[\s^2^(Fo^2^)+(0.0702P)^2^+0.0194P] where P=(Fo^2^+2Fc^2^)/3'
_refine_ls_weighting_scheme calc
_refine_ls_wR_factor_gt 0.1875
_refine_ls_wR_factor_ref 0.2979
_reflns_number_gt 5738
_reflns_number_total 6782
_reflns_threshold_expression >2sigma(I)
_cod_data_source_file c6ra00213g2.cif
_cod_data_source_block 2
_cod_depositor_comments
;
The following automatic conversions were performed:

'_symmetry_cell_setting' value 'Triclinic' changed to 'triclinic'
according to
/usr/data/users/saulius/crontab/automatic-downloads/rss-feeds/RSC/lib/dictionaries/cif_core.dic
dictionary named 'cif_core.dic' version 2.4.2 from 2011-04-26.

Automatic conversion script
Id: cif_fix_values 4268 2015-11-12 08:31:59Z antanas 
;
_cod_original_cell_volume 2005.2(15)
_cod_original_sg_symbol_H-M P-1
_cod_database_code 7223999

loop_
_symmetry_equiv_pos_as_xyz
'x, y, z'
'-x, -y, -z'

loop_
_atom_site_label
_atom_site_type_symbol
_atom_site_fract_x
_atom_site_fract_y
_atom_site_fract_z
_atom_site_U_iso_or_equiv
_atom_site_adp_type
_atom_site_occupancy
_atom_site_symmetry_multiplicity
_atom_site_calc_flag
_atom_site_refinement_flags
Mn1 Mn 0.93670(5) 0.28389(4) 0.39672(3) 0.0206(3) Uani 1 1 d U
Mn2 Mn 1.0000 0.5000 0.5000 0.0206(3) Uani 1 2 d SU
Mn3 Mn 0.5000 1.0000 0.0000 0.0177(3) Uani 1 2 d SU
Mn4 Mn 0.41057(5) 1.21795(4) 0.10137(3) 0.0230(3) Uani 1 1 d .
C1 C 0.3828(4) 0.5255(3) 0.4510(2) 0.0250(8) Uani 1 1 d U
H1A H 0.3027 0.5401 0.4187 0.030 Uiso 1 1 calc R
C2 C 0.4975(3) 0.4827(3) 0.4212(2) 0.0229(7) Uani 1 1 d U
H2A H 0.4977 0.4732 0.3664 0.027 Uiso 1 1 calc R
C3 C 0.6146(3) 0.4529(3) 0.4701(2) 0.0192(7) Uani 1 1 d U
C4 C 0.7363(4) 0.4017(3) 0.43658(19) 0.0197(8) Uani 1 1 d U
C5 C 0.7753(6) 0.2091(5) 0.1640(3) 0.0711(18) Uani 1 1 d .
H5A H 0.7568 0.1759 0.2229 0.107 Uiso 1 1 calc R
H5B H 0.7798 0.1516 0.1339 0.107 Uiso 1 1 calc R
H5C H 0.7029 0.2632 0.1408 0.107 Uiso 1 1 calc R
C6 C 0.9515(5) 0.3200(4) 0.0736(3) 0.0417(11) Uani 1 1 d U
H6A H 1.0385 0.3525 0.0775 0.063 Uiso 1 1 calc R
H6B H 0.8850 0.3781 0.0479 0.063 Uiso 1 1 calc R
H6C H 0.9619 0.2673 0.0395 0.063 Uiso 1 1 calc R
C7 C 0.9760(4) 0.2574(3) 0.2203(2) 0.0329(9) Uani 1 1 d .
H7A H 1.0613 0.2905 0.2127 0.039 Uiso 1 1 calc R
C8 C 0.7263(5) 0.1806(3) 0.6251(3) 0.0446(12) Uani 1 1 d .
H8A H 0.6879 0.2109 0.5697 0.067 Uiso 1 1 calc R
H8B H 0.7573 0.2406 0.6468 0.067 Uiso 1 1 calc R
H8C H 0.6572 0.1406 0.6624 0.067 Uiso 1 1 calc R
C9 C 0.9162(5) 0.0491(3) 0.6963(3) 0.0462(12) Uani 1 1 d .
H9A H 0.9887 0.0008 0.6834 0.069 Uiso 1 1 calc R
H9B H 0.8538 0.0055 0.7367 0.069 Uiso 1 1 calc R
H9C H 0.9550 0.1047 0.7198 0.069 Uiso 1 1 calc R
C10 C 0.8858(5) 0.0875(3) 0.5458(2) 0.0415(11) Uani 1 1 d .
H10A H 0.9598 0.0371 0.5456 0.050 Uiso 1 1 calc R
C11 C 0.7640(4) 0.8008(3) 0.4043(2) 0.0300(9) Uani 1 1 d .
C12 C 0.7320(4) 0.9098(3) 0.3948(3) 0.0302(9) Uani 1 1 d .
H12A H 0.7593 0.9440 0.4362 0.036 Uiso 1 1 calc R
C13 C 0.6620(5) 0.9711(3) 0.3277(3) 0.0367(10) Uani 1 1 d .
H13A H 0.6397 1.0466 0.3229 0.044 Uiso 1 1 calc R
C14 C 0.6229(4) 0.9204(3) 0.26498(17) 0.0203(7) Uani 1 1 d .
C15 C 0.6460(4) 0.8117(3) 0.2769(2) 0.0315(9) Uani 1 1 d .
H15A H 0.6135 0.7769 0.2371 0.038 Uiso 1 1 calc R
C16 C 0.7162(4) 0.7483(3) 0.3458(2) 0.0259(8) Uani 1 1 d .
H16A H 0.7313 0.6714 0.3532 0.031 Uiso 1 1 calc R
C17 C 0.8492(4) 0.7305(3) 0.4771(2) 0.0257(8) Uani 1 1 d .
C18 C 0.5469(4) 0.9913(3) 0.1879(2) 0.0247(8) Uani 1 1 d U
C19 C -0.1139(3) 0.9726(2) 0.0492(2) 0.0197(7) Uani 1 1 d U
H19A H -0.1916 0.9525 0.0830 0.024 Uiso 1 1 calc R
C20 C -0.0076(4) 1.0222(3) 0.0796(2) 0.0225(8) Uani 1 1 d U
H20A H -0.0141 1.0378 0.1325 0.027 Uiso 1 1 calc R
C21 C 0.1074(4) 1.0477(3) 0.0299(2) 0.0220(7) Uani 1 1 d .
C22 C 0.2224(4) 1.1009(2) 0.06069(18) 0.0180(7) Uani 1 1 d U
C23 C 0.7088(3) 1.3032(3) -0.1026(2) 0.0228(8) Uani 1 1 d U
C24 C 0.7078(6) 1.4136(3) -0.1204(3) 0.0479(13) Uani 1 1 d .
H24A H 0.6592 1.4502 -0.0851 0.058 Uiso 1 1 calc R
C25 C 0.7771(5) 1.4765(3) -0.1901(3) 0.0367(10) Uani 1 1 d .
H25A H 0.7698 1.5546 -0.2041 0.044 Uiso 1 1 calc R
C26 C 0.8575(4) 1.4214(3) -0.2387(2) 0.0237(8) Uani 1 1 d U
C27 C 0.8582(4) 1.3106(3) -0.2203(2) 0.0315(9) Uani 1 1 d U
H27A H 0.9103 1.2735 -0.2539 0.038 Uiso 1 1 calc R
C28 C 0.7829(4) 1.2475(3) -0.1518(2) 0.0290(9) Uani 1 1 d U
H28A H 0.7833 1.1696 -0.1402 0.035 Uiso 1 1 calc R
C29 C 0.6305(4) 1.2338(3) -0.0265(2) 0.0276(9) Uani 1 1 d .
C30 C 0.9337(4) 1.4906(2) -0.3128(2) 0.0228(8) Uani 1 1 d U
C31 C 0.4791(4) 1.2777(3) 0.2716(2) 0.0277(8) Uani 1 1 d U
H31A H 0.5580 1.3122 0.2822 0.033 Uiso 1 1 calc R
C32 C 0.4807(5) 1.1802(3) 0.4189(2) 0.0406(11) Uani 1 1 d .
H32A H 0.5601 1.2242 0.4184 0.061 Uiso 1 1 calc R
H32B H 0.5075 1.1019 0.4359 0.061 Uiso 1 1 calc R
H32C H 0.4136 1.1967 0.4583 0.061 Uiso 1 1 calc R
C33 C 0.2992(5) 1.1491(4) 0.3247(3) 0.0466(12) Uani 1 1 d .
H33A H 0.2697 1.1733 0.2667 0.070 Uiso 1 1 calc R
H33B H 0.2273 1.1660 0.3611 0.070 Uiso 1 1 calc R
H33C H 0.3192 1.0696 0.3394 0.070 Uiso 1 1 calc R
C34 C 0.3182(5) 1.4236(4) -0.0359(3) 0.0432(11) Uani 1 1 d U
H34A H 0.3808 1.4778 -0.0335 0.052 Uiso 1 1 calc R
C35 C 0.1794(8) 1.3433(5) -0.1197(3) 0.081(2) Uani 1 1 d .
H35A H 0.1583 1.2968 -0.0643 0.121 Uiso 1 1 calc R
H35B H 0.2177 1.2974 -0.1544 0.121 Uiso 1 1 calc R
H35C H 0.0965 1.3816 -0.1453 0.121 Uiso 1 1 calc R
C36 C 0.3164(7) 1.4959(4) -0.1886(3) 0.0581(14) Uani 1 1 d .
H36A H 0.3830 1.5451 -0.1767 0.087 Uiso 1 1 calc R
H36B H 0.2379 1.5394 -0.2160 0.087 Uiso 1 1 calc R
H36C H 0.3570 1.4536 -0.2253 0.087 Uiso 1 1 calc R
N1 N 0.9061(4) 0.2644(3) 0.1553(2) 0.0357(9) Uani 1 1 d U
N2 N 0.8427(4) 0.1039(3) 0.6198(2) 0.0406(9) Uani 1 1 d .
N3 N 0.4220(3) 1.2068(3) 0.33518(19) 0.0288(7) Uani 1 1 d .
N4 N 0.2746(5) 1.4220(3) -0.1124(2) 0.0514(11) Uani 1 1 d .
O1 O 0.7241(3) 0.36773(19) 0.37377(14) 0.0255(6) Uani 1 1 d .
O2 O 0.8457(3) 0.38759(18) 0.47967(15) 0.0221(6) Uani 1 1 d U
O3 O 0.9408(3) 0.2092(2) 0.29509(16) 0.0303(7) Uani 1 1 d .
O4 O 0.8306(4) 0.1374(2) 0.47598(15) 0.0445(9) Uani 1 1 d .
O5 O 0.8555(2) 0.63186(18) 0.48754(15) 0.0230(6) Uani 1 1 d U
O6 O 0.8984(3) 0.7845(2) 0.52377(16) 0.0323(7) Uani 1 1 d .
O7 O 0.5343(2) 0.94398(18) 0.13060(15) 0.0253(6) Uani 1 1 d U
O8 O 0.5121(2) 1.0855(2) 0.18723(14) 0.0248(6) Uani 1 1 d .
O9 O 0.3356(2) 1.11541(18) 0.01986(14) 0.0215(6) Uani 1 1 d U
O10 O 0.2091(3) 1.1349(2) 0.12497(14) 0.0293(6) Uani 1 1 d .
O11 O 0.6360(2) 1.13272(17) -0.01421(13) 0.0198(6) Uani 1 1 d U
O12 O 0.5583(3) 1.2923(2) 0.01278(16) 0.0350(7) Uani 1 1 d .
O13 O 0.9663(2) 1.43993(18) -0.36764(14) 0.0255(6) Uani 1 1 d U
O14 O 0.9598(3) 1.5846(2) -0.31350(14) 0.0302(6) Uani 1 1 d .
O15 O 0.4355(3) 1.3017(2) 0.19845(16) 0.0316(7) Uani 1 1 d .
O16 O 0.2843(3) 1.3619(2) 0.03027(15) 0.0363(7) Uani 1 1 d .

loop_
_atom_site_aniso_label
_atom_site_aniso_U_11
_atom_site_aniso_U_22
_atom_site_aniso_U_33
_atom_site_aniso_U_23
_atom_site_aniso_U_13
_atom_site_aniso_U_12
Mn1 0.0196(5) 0.0271(5) 0.0095(4) 0.0038(3) -0.0021(3) 0.0102(3)
Mn2 0.0196(5) 0.0271(5) 0.0095(4) 0.0038(3) -0.0021(3) 0.0102(3)
Mn3 0.0142(6) 0.0266(6) 0.0068(5) 0.0039(4) -0.0005(4) 0.0088(4)
Mn4 0.0259(5) 0.0266(5) 0.0106(5) 0.0044(3) 0.0009(4) 0.0068(4)
C1 0.0217(18) 0.0307(17) 0.0177(17) 0.0018(13) 0.0006(14) 0.0047(14)
C2 0.0177(17) 0.0275(16) 0.0208(15) -0.0028(13) -0.0050(14) 0.0093(13)
C3 0.0159(16) 0.0230(15) 0.0160(15) -0.0012(12) -0.0005(13) 0.0064(13)
C4 0.0198(18) 0.0226(15) 0.0155(16) -0.0044(12) -0.0057(14) 0.0132(14)
C5 0.053(4) 0.114(5) 0.036(3) 0.000(3) -0.020(3) -0.007(3)
C6 0.038(2) 0.048(2) 0.037(2) -0.0081(18) 0.0066(19) 0.0100(18)
C7 0.020(2) 0.044(2) 0.031(2) -0.0049(17) 0.0051(16) 0.0013(16)
C8 0.046(3) 0.051(3) 0.029(2) 0.0013(19) 0.002(2) 0.022(2)
C9 0.061(3) 0.029(2) 0.041(3) 0.0018(17) -0.009(2) 0.011(2)
C10 0.058(3) 0.032(2) 0.025(2) 0.0082(16) 0.003(2) -0.002(2)
C11 0.032(2) 0.0360(19) 0.0183(18) -0.0014(14) -0.0126(16) 0.0164(16)
C12 0.030(2) 0.0340(18) 0.029(2) -0.0133(15) 0.0070(17) 0.0019(16)
C13 0.056(3) 0.0163(15) 0.035(2) -0.0022(14) -0.017(2) 0.0155(18)
C14 0.0207(18) 0.0290(18) 0.0060(16) 0.0036(12) 0.0015(13) 0.0075(14)
C15 0.029(2) 0.050(2) 0.0132(18) -0.0047(16) -0.0119(16) 0.0085(17)
C16 0.033(2) 0.0215(16) 0.0187(17) -0.0001(13) 0.0010(16) 0.0151(15)
C17 0.025(2) 0.039(2) 0.0080(17) 0.0024(14) 0.0008(14) -0.0020(16)
C18 0.0249(18) 0.0226(16) 0.0235(18) -0.0013(14) -0.0010(15) 0.0048(14)
C19 0.0159(16) 0.0248(16) 0.0149(16) -0.0005(13) -0.0010(13) 0.0097(13)
C20 0.0232(17) 0.0253(15) 0.0175(16) -0.0042(13) -0.0130(14) 0.0123(14)
C21 0.0206(18) 0.0309(18) 0.0131(17) -0.0042(13) -0.0006(14) 0.0083(14)
C22 0.0201(17) 0.0234(15) 0.0057(14) 0.0037(11) -0.0025(12) 0.0071(13)
C23 0.0186(17) 0.0256(16) 0.0214(18) -0.0027(13) 0.0029(14) 0.0095(13)
C24 0.091(4) 0.0288(19) 0.030(2) -0.0175(16) 0.029(2) -0.025(2)
C25 0.046(3) 0.0313(19) 0.032(2) -0.0096(16) 0.023(2) 0.0001(18)
C26 0.0267(19) 0.0237(16) 0.0199(18) -0.0051(13) -0.0011(15) 0.0063(14)
C27 0.032(2) 0.0324(17) 0.0287(19) -0.0068(15) 0.0000(16) 0.0029(16)
C28 0.026(2) 0.0287(17) 0.0275(19) 0.0009(14) -0.0015(15) 0.0068(15)
C29 0.0195(19) 0.041(2) 0.0232(19) -0.0090(15) 0.0100(15) -0.0061(16)
C30 0.0269(19) 0.0182(15) 0.0201(16) -0.0008(13) 0.0009(15) 0.0086(13)
C31 0.0248(18) 0.0282(16) 0.0292(18) -0.0071(14) -0.0062(15) 0.0074(14)
C32 0.049(3) 0.048(2) 0.021(2) -0.0040(17) -0.018(2) 0.011(2)
C33 0.029(2) 0.080(3) 0.032(2) -0.015(2) 0.011(2) -0.013(2)
C34 0.040(2) 0.045(2) 0.042(2) -0.0076(18) -0.004(2) 0.0088(19)
C35 0.119(6) 0.072(3) 0.045(3) 0.005(2) -0.029(3) -0.048(4)
C36 0.075(4) 0.054(3) 0.039(3) -0.003(2) 0.013(3) 0.004(3)
N1 0.0345(19) 0.0368(18) 0.0306(18) -0.0010(14) -0.0039(15) 0.0108(15)
N2 0.041(2) 0.0354(18) 0.038(2) 0.0033(15) -0.0015(17) 0.0049(15)
N3 0.0160(16) 0.0446(18) 0.0178(16) 0.0065(13) -0.0013(13) -0.0021(14)
N4 0.079(3) 0.043(2) 0.0237(18) 0.0079(15) -0.018(2) -0.005(2)
O1 0.0239(14) 0.0329(13) 0.0164(13) -0.0011(10) 0.0031(11) 0.0016(10)
O2 0.0204(13) 0.0199(11) 0.0206(13) 0.0031(9) 0.0030(10) 0.0086(9)
O3 0.0369(17) 0.0316(14) 0.0194(13) -0.0026(10) -0.0021(12) 0.0102(12)
O4 0.069(2) 0.0435(16) 0.0138(14) 0.0044(12) 0.0032(16) 0.0001(16)
O5 0.0220(14) 0.0198(12) 0.0219(13) 0.0026(9) -0.0072(11) 0.0123(10)
O6 0.0366(16) 0.0330(14) 0.0249(14) -0.0053(11) -0.0128(12) 0.0169(11)
O7 0.0251(14) 0.0286(12) 0.0178(13) 0.0012(10) 0.0021(10) 0.0036(10)
O8 0.0235(15) 0.0324(14) 0.0114(12) 0.0044(10) -0.0033(11) 0.0184(11)
O9 0.0212(13) 0.0219(11) 0.0176(13) 0.0002(9) 0.0056(10) 0.0081(9)
O10 0.0251(15) 0.0436(15) 0.0127(13) 0.0040(10) 0.0022(11) -0.0014(11)
O11 0.0207(13) 0.0229(13) 0.0119(11) 0.0017(9) -0.0080(10) 0.0085(10)
O12 0.0402(17) 0.0345(14) 0.0257(15) -0.0004(11) 0.0116(13) -0.0002(13)
O13 0.0240(14) 0.0265(12) 0.0195(13) 0.0043(10) -0.0009(11) 0.0079(11)
O14 0.0260(15) 0.0454(15) 0.0130(12) 0.0021(10) -0.0044(10) 0.0109(12)
O15 0.0292(15) 0.0433(16) 0.0168(13) 0.0009(11) -0.0028(12) 0.0077(12)
O16 0.0463(18) 0.0351(15) 0.0169(13) 0.0115(11) -0.0139(13) 0.0104(13)

loop_
_atom_type_symbol
_atom_type_description
_atom_type_scat_dispersion_real
_atom_type_scat_dispersion_imag
_atom_type_scat_source
C C 0.0033 0.0016 'International Tables Vol C Tables 4.2.6.8 and 6.1.1.4'
H H 0.0000 0.0000 'International Tables Vol C Tables 4.2.6.8 and 6.1.1.4'
N N 0.0061 0.0033 'International Tables Vol C Tables 4.2.6.8 and 6.1.1.4'
O O 0.0106 0.0060 'International Tables Vol C Tables 4.2.6.8 and 6.1.1.4'
Mn Mn 0.3368 0.7283 'International Tables Vol C Tables 4.2.6.8 and 6.1.1.4'

loop_
_geom_angle_atom_site_label_1
_geom_angle_atom_site_label_2
_geom_angle_atom_site_label_3
_geom_angle
_geom_angle_site_symmetry_1
_geom_angle_site_symmetry_3
O6 Mn1 O3 108.14(10) 2_766 .
O6 Mn1 O14 98.15(11) 2_766 2_775
O3 Mn1 O14 85.33(11) . 2_775
O6 Mn1 O4 82.62(12) 2_766 .
O3 Mn1 O4 89.83(10) . .
O14 Mn1 O4 175.10(10) 2_775 .
O6 Mn1 O2 95.83(10) 2_766 .
O3 Mn1 O2 155.59(10) . .
O14 Mn1 O2 96.00(10) 2_775 .
O4 Mn1 O2 88.73(10) . .
O6 Mn1 O1 151.53(10) 2_766 .
O3 Mn1 O1 97.71(9) . .
O14 Mn1 O1 95.58(9) 2_775 .
O4 Mn1 O1 85.82(11) . .
O2 Mn1 O1 57.88(8) . .
O6 Mn1 C4 124.42(10) 2_766 .
O3 Mn1 C4 125.99(10) . .
O14 Mn1 C4 97.81(11) 2_775 .
O4 Mn1 C4 85.65(12) . .
O2 Mn1 C4 29.63(9) . .
O1 Mn1 C4 28.30(9) . .
O5 Mn2 O5 180.000(1) 2_766 .
O5 Mn2 O13 93.44(9) 2_766 2_775
O5 Mn2 O13 86.56(9) . 2_775
O5 Mn2 O13 86.56(9) 2_766 1_546
O5 Mn2 O13 93.44(9) . 1_546
O13 Mn2 O13 180.000(1) 2_775 1_546
O5 Mn2 O2 87.92(9) 2_766 .
O5 Mn2 O2 92.08(9) . .
O13 Mn2 O2 91.32(9) 2_775 .
O13 Mn2 O2 88.68(9) 1_546 .
O5 Mn2 O2 92.08(9) 2_766 2_766
O5 Mn2 O2 87.92(9) . 2_766
O13 Mn2 O2 88.68(9) 2_775 2_766
O13 Mn2 O2 91.32(9) 1_546 2_766
O2 Mn2 O2 180.0 . 2_766
O7 Mn3 O7 180.00(12) . 2_675
O7 Mn3 O11 87.22(9) . 2_675
O7 Mn3 O11 92.78(9) 2_675 2_675
O7 Mn3 O11 92.78(9) . .
O7 Mn3 O11 87.22(9) 2_675 .
O11 Mn3 O11 180.00(11) 2_675 .
O7 Mn3 O9 88.92(9) . 2_675
O7 Mn3 O9 91.08(9) 2_675 2_675
O11 Mn3 O9 87.69(9) 2_675 2_675
O11 Mn3 O9 92.31(9) . 2_675
O7 Mn3 O9 91.08(9) . .
O7 Mn3 O9 88.92(9) 2_675 .
O11 Mn3 O9 92.31(9) 2_675 .
O11 Mn3 O9 87.69(9) . .
O9 Mn3 O9 180.0 2_675 .
O8 Mn4 O12 106.27(11) . .
O8 Mn4 O15 83.16(10) . .
O12 Mn4 O15 101.76(11) . .
O8 Mn4 O16 170.07(10) . .
O12 Mn4 O16 81.60(11) . .
O15 Mn4 O16 89.35(10) . .
O8 Mn4 O9 95.59(10) . .
O12 Mn4 O9 93.03(10) . .
O15 Mn4 O9 164.93(10) . .
O16 Mn4 O9 89.95(10) . .
O8 Mn4 O10 92.42(10) . .
O12 Mn4 O10 147.34(10) . .
O15 Mn4 O10 106.98(10) . .
O16 Mn4 O10 83.51(11) . .
O9 Mn4 O10 58.01(9) . .
O8 Mn4 C22 96.42(10) . .
O12 Mn4 C22 120.64(11) . .
O15 Mn4 C22 135.48(10) . .
O16 Mn4 C22 84.35(11) . .
O9 Mn4 C22 29.58(9) . .
O10 Mn4 C22 28.54(9) . .
C2 C1 C3 119.3(3) . 2_666
C2 C1 H1A 120.3 . .
C3 C1 H1A 120.3 2_666 .
C1 C2 C3 121.5(3) . .
C1 C2 H2A 119.2 . .
C3 C2 H2A 119.2 . .
C1 C3 C2 119.0(3) 2_666 .
C1 C3 C4 121.0(3) 2_666 .
C2 C3 C4 119.9(3) . .
O1 C4 O2 123.2(3) . .
O1 C4 C3 119.3(3) . .
O2 C4 C3 117.3(3) . .
O1 C4 Mn1 62.22(18) . .
O2 C4 Mn1 61.11(17) . .
C3 C4 Mn1 170.6(2) . .
N1 C5 H5A 109.5 . .
N1 C5 H5B 109.5 . .
H5A C5 H5B 109.5 . .
N1 C5 H5C 109.5 . .
H5A C5 H5C 109.5 . .
H5B C5 H5C 109.5 . .
N1 C6 H6A 109.5 . .
N1 C6 H6B 109.5 . .
H6A C6 H6B 109.5 . .
N1 C6 H6C 109.5 . .
H6A C6 H6C 109.5 . .
H6B C6 H6C 109.5 . .
N1 C7 O3 125.5(4) . .
N1 C7 H7A 117.2 . .
O3 C7 H7A 117.2 . .
N2 C8 H8A 109.5 . .
N2 C8 H8B 109.5 . .
H8A C8 H8B 109.5 . .
N2 C8 H8C 109.5 . .
H8A C8 H8C 109.5 . .
H8B C8 H8C 109.5 . .
N2 C9 H9A 109.5 . .
N2 C9 H9B 109.5 . .
H9A C9 H9B 109.5 . .
N2 C9 H9C 109.5 . .
H9A C9 H9C 109.5 . .
H9B C9 H9C 109.5 . .
O4 C10 N2 122.8(4) . .
O4 C10 H10A 118.6 . .
N2 C10 H10A 118.6 . .
C12 C11 C16 119.1(3) . .
C12 C11 C17 123.4(3) . .
C16 C11 C17 117.5(3) . .
C13 C12 C11 122.0(4) . .
C13 C12 H12A 119.0 . .
C11 C12 H12A 119.0 . .
C12 C13 C14 119.0(3) . .
C12 C13 H13A 120.5 . .
C14 C13 H13A 120.5 . .
C15 C14 C13 119.0(3) . .
C15 C14 C18 122.2(3) . .
C13 C14 C18 118.7(3) . .
C14 C15 C16 122.1(3) . .
C14 C15 H15A 119.0 . .
C16 C15 H15A 119.0 . .
C15 C16 C11 118.4(3) . .
C15 C16 H16A 120.8 . .
C11 C16 H16A 120.8 . .
O5 C17 O6 126.8(3) . .
O5 C17 C11 118.6(3) . .
O6 C17 C11 114.4(3) . .
O8 C18 O7 127.6(3) . .
O8 C18 C14 118.3(3) . .
O7 C18 C14 114.0(3) . .
C20 C19 C21 121.6(3) . 2_575
C20 C19 H19A 119.2 . .
C21 C19 H19A 119.2 2_575 .
C21 C20 C19 118.1(3) . .
C21 C20 H20A 121.0 . .
C19 C20 H20A 121.0 . .
C20 C21 C19 120.3(3) . 2_575
C20 C21 C22 119.3(3) . .
C19 C21 C22 120.4(3) 2_575 .
O10 C22 O9 118.8(3) . .
O10 C22 C21 120.6(3) . .
O9 C22 C21 120.6(3) . .
O10 C22 Mn4 59.97(19) . .
O9 C22 Mn4 59.13(17) . .
C21 C22 Mn4 172.5(2) . .
C24 C23 C28 120.2(4) . .
C24 C23 C29 121.7(3) . .
C28 C23 C29 118.0(3) . .
C23 C24 C25 121.7(4) . .
C23 C24 H24A 119.2 . .
C25 C24 H24A 119.1 . .
C24 C25 C26 118.8(3) . .
C24 C25 H25A 120.6 . .
C26 C25 H25A 120.6 . .
C27 C26 C25 119.0(4) . .
C27 C26 C30 122.8(3) . .
C25 C26 C30 118.2(3) . .
C26 C27 C28 121.8(4) . .
C26 C27 H27A 119.1 . .
C28 C27 H27A 119.1 . .
C23 C28 C27 118.3(3) . .
C23 C28 H28A 120.9 . .
C27 C28 H28A 120.9 . .
O11 C29 O12 128.0(3) . .
O11 C29 C23 118.0(3) . .
O12 C29 C23 113.8(3) . .
O14 C30 O13 127.0(3) . .
O14 C30 C26 119.1(3) . .
O13 C30 C26 114.0(3) . .
O15 C31 N3 124.1(3) . .
O15 C31 H31A 117.9 . .
N3 C31 H31A 117.9 . .
N3 C32 H32A 109.5 . .
N3 C32 H32B 109.5 . .
H32A C32 H32B 109.5 . .
N3 C32 H32C 109.5 . .
H32A C32 H32C 109.5 . .
H32B C32 H32C 109.5 . .
N3 C33 H33A 109.5 . .
N3 C33 H33B 109.5 . .
H33A C33 H33B 109.5 . .
N3 C33 H33C 109.4 . .
H33A C33 H33C 109.5 . .
H33B C33 H33C 109.5 . .
O16 C34 N4 126.1(5) . .
O16 C34 H34A 116.9 . .
N4 C34 H34A 116.9 . .
N4 C35 H35A 109.5 . .
N4 C35 H35B 109.4 . .
H35A C35 H35B 109.5 . .
N4 C35 H35C 109.5 . .
H35A C35 H35C 109.5 . .
H35B C35 H35C 109.5 . .
N4 C36 H36A 109.5 . .
N4 C36 H36B 109.4 . .
H36A C36 H36B 109.5 . .
N4 C36 H36C 109.5 . .
H36A C36 H36C 109.5 . .
H36B C36 H36C 109.5 . .
C7 N1 C6 122.5(4) . .
C7 N1 C5 118.9(4) . .
C6 N1 C5 118.5(4) . .
C10 N2 C9 119.6(4) . .
C10 N2 C8 121.7(4) . .
C9 N2 C8 118.6(4) . .
C31 N3 C32 121.3(3) . .
C31 N3 C33 121.8(3) . .
C32 N3 C33 116.9(3) . .
C34 N4 C36 124.5(5) . .
C34 N4 C35 119.4(4) . .
C36 N4 C35 116.1(4) . .
C4 O1 Mn1 89.5(2) . .
C4 O2 Mn2 133.7(2) . .
C4 O2 Mn1 89.26(19) . .
Mn2 O2 Mn1 108.65(11) . .
C7 O3 Mn1 124.7(3) . .
C10 O4 Mn1 117.1(3) . .
C17 O5 Mn2 140.5(3) . .
C17 O6 Mn1 120.1(2) . 2_766
C18 O7 Mn3 134.2(2) . .
C18 O8 Mn4 135.1(2) . .
C22 O9 Mn3 132.6(2) . .
C22 O9 Mn4 91.29(18) . .
Mn3 O9 Mn4 109.44(11) . .
C22 O10 Mn4 91.5(2) . .
C29 O11 Mn3 138.8(2) . .
C29 O12 Mn4 120.5(2) . .
C30 O13 Mn2 131.1(2) . 1_564
C30 O14 Mn1 135.7(2) . 2_775
C31 O15 Mn4 137.0(2) . .
C34 O16 Mn4 124.2(3) . .

loop_
_geom_bond_atom_site_label_1
_geom_bond_atom_site_label_2
_geom_bond_distance
_geom_bond_site_symmetry_2
Mn1 O6 2.127(3) 2_766
Mn1 O3 2.137(3) .
Mn1 O14 2.150(3) 2_775
Mn1 O4 2.260(3) .
Mn1 O2 2.285(3) .
Mn1 O1 2.309(3) .
Mn1 C4 2.610(3) .
Mn2 O5 2.118(2) 2_766
Mn2 O5 2.118(2) .
Mn2 O13 2.162(2) 2_775
Mn2 O13 2.162(2) 1_546
Mn2 O2 2.214(3) .
Mn2 O2 2.214(3) 2_766
Mn3 O7 2.133(3) .
Mn3 O7 2.133(3) 2_675
Mn3 O11 2.154(2) 2_675
Mn3 O11 2.154(2) .
Mn3 O9 2.217(2) 2_675
Mn3 O9 2.217(2) .
Mn4 O8 2.124(2) .
Mn4 O12 2.127(3) .
Mn4 O15 2.169(3) .
Mn4 O16 2.237(3) .
Mn4 O9 2.254(2) .
Mn4 O10 2.274(3) .
Mn4 C22 2.625(3) .
C1 C2 1.377(5) .
C1 C3 1.411(5) 2_666
C1 H1A 0.9500 .
C2 C3 1.410(5) .
C2 H2A 0.9500 .
C3 C1 1.411(5) 2_666
C3 C4 1.510(4) .
C4 O1 1.237(4) .
C4 O2 1.290(4) .
C5 N1 1.485(7) .
C5 H5A 0.9800 .
C5 H5B 0.9800 .
C5 H5C 0.9800 .
C6 N1 1.434(5) .
C6 H6A 0.9800 .
C6 H6B 0.9800 .
C6 H6C 0.9800 .
C7 N1 1.275(5) .
C7 O3 1.286(5) .
C7 H7A 0.9500 .
C8 N2 1.490(5) .
C8 H8A 0.9800 .
C8 H8B 0.9800 .
C8 H8C 0.9800 .
C9 N2 1.470(5) .
C9 H9A 0.9800 .
C9 H9B 0.9800 .
C9 H9C 0.9800 .
C10 O4 1.288(5) .
C10 N2 1.360(6) .
C10 H10A 0.9500 .
C11 C12 1.365(6) .
C11 C16 1.409(5) .
C11 C17 1.543(5) .
C12 C13 1.363(6) .
C12 H12A 0.9500 .
C13 C14 1.424(5) .
C13 H13A 0.9500 .
C14 C15 1.342(5) .
C14 C18 1.547(4) .
C15 C16 1.394(5) .
C15 H15A 0.9500 .
C16 H16A 0.9500 .
C17 O5 1.208(4) .
C17 O6 1.272(4) .
C18 O8 1.220(4) .
C18 O7 1.259(4) .
C19 C20 1.411(5) .
C19 C21 1.404(5) 2_575
C19 H19A 0.9500 .
C20 C21 1.396(5) .
C20 H20A 0.9500 .
C21 C19 1.404(5) 2_575
C21 C22 1.507(5) .
C22 O10 1.255(4) .
C22 O9 1.296(4) .
C23 C24 1.344(5) .
C23 C28 1.392(5) .
C23 C29 1.557(5) .
C24 C25 1.411(6) .
C24 H24A 0.9500 .
C25 C26 1.413(5) .
C25 H25A 0.9500 .
C26 C27 1.349(5) .
C26 C30 1.522(5) .
C27 C28 1.429(5) .
C27 H27A 0.9500 .
C28 H28A 0.9500 .
C29 O11 1.236(4) .
C29 O12 1.292(5) .
C30 O14 1.220(4) .
C30 O13 1.273(4) .
C31 O15 1.255(4) .
C31 N3 1.331(5) .
C31 H31A 0.9500 .
C32 N3 1.470(4) .
C32 H32A 0.9800 .
C32 H32B 0.9800 .
C32 H32C 0.9800 .
C33 N3 1.478(5) .
C33 H33A 0.9800 .
C33 H33B 0.9800 .
C33 H33C 0.9800 .
C34 O16 1.223(5) .
C34 N4 1.356(6) .
C34 H34A 0.9500 .
C35 N4 1.425(7) .
C35 H35A 0.9800 .
C35 H35B 0.9800 .
C35 H35C 0.9800 .
C36 N4 1.433(6) .
C36 H36A 0.9800 .
C36 H36B 0.9800 .
C36 H36C 0.9800 .
O6 Mn1 2.127(3) 2_766
O13 Mn2 2.162(2) 1_564
O14 Mn1 2.150(3) 2_775

loop_
_geom_torsion_atom_site_label_1
_geom_torsion_atom_site_label_2
_geom_torsion_atom_site_label_3
_geom_torsion_atom_site_label_4
_geom_torsion
_geom_torsion_site_symmetry_1
_geom_torsion_site_symmetry_4
C3 C1 C2 C3 4.6(6) 2_666 .
C1 C2 C3 C1 -4.6(6) . 2_666
C1 C2 C3 C4 177.3(3) . .
C1 C3 C4 O1 168.5(3) 2_666 .
C2 C3 C4 O1 -13.4(4) . .
C1 C3 C4 O2 -5.8(5) 2_666 .
C2 C3 C4 O2 172.2(3) . .
C1 C3 C4 Mn1 72.1(15) 2_666 .
C2 C3 C4 Mn1 -109.9(14) . .
O6 Mn1 C4 O1 -167.23(18) 2_766 .
O3 Mn1 C4 O1 -2.6(2) . .
O14 Mn1 C4 O1 87.25(19) 2_775 .
O4 Mn1 C4 O1 -89.26(19) . .
O2 Mn1 C4 O1 175.7(3) . .
O6 Mn1 C4 O2 17.1(2) 2_766 .
O3 Mn1 C4 O2 -178.29(17) . .
O14 Mn1 C4 O2 -88.40(19) 2_775 .
O4 Mn1 C4 O2 95.09(19) . .
O1 Mn1 C4 O2 -175.7(3) . .
O6 Mn1 C4 C3 -65.7(15) 2_766 .
O3 Mn1 C4 C3 98.9(14) . .
O14 Mn1 C4 C3 -171.2(14) 2_775 .
O4 Mn1 C4 C3 12.3(14) . .
O2 Mn1 C4 C3 -82.8(14) . .
O1 Mn1 C4 C3 101.5(15) . .
C16 C11 C12 C13 -4.1(7) . .
C17 C11 C12 C13 176.8(4) . .
C11 C12 C13 C14 -1.0(7) . .
C12 C13 C14 C15 5.5(6) . .
C12 C13 C14 C18 -178.4(4) . .
C13 C14 C15 C16 -4.9(6) . .
C18 C14 C15 C16 179.1(3) . .
C14 C15 C16 C11 -0.1(6) . .
C12 C11 C16 C15 4.6(6) . .
C17 C11 C16 C15 -176.2(3) . .
C12 C11 C17 O5 169.0(4) . .
C16 C11 C17 O5 -10.2(5) . .
C12 C11 C17 O6 -6.3(6) . .
C16 C11 C17 O6 174.6(4) . .
C15 C14 C18 O8 169.3(4) . .
C13 C14 C18 O8 -6.7(5) . .
C15 C14 C18 O7 -14.0(5) . .
C13 C14 C18 O7 170.0(3) . .
C21 C19 C20 C21 -2.1(5) 2_575 .
C19 C20 C21 C19 2.1(5) . 2_575
C19 C20 C21 C22 179.9(3) . .
C20 C21 C22 O10 -9.1(5) . .
C19 C21 C22 O10 168.7(3) 2_575 .
C20 C21 C22 O9 173.1(3) . .
C19 C21 C22 O9 -9.1(4) 2_575 .
C20 C21 C22 Mn4 -101.2(17) . .
C19 C21 C22 Mn4 76.6(18) 2_575 .
O8 Mn4 C22 O10 83.23(18) . .
O12 Mn4 C22 O10 -163.55(18) . .
O15 Mn4 C22 O10 -3.5(2) . .
O16 Mn4 C22 O10 -86.81(19) . .
O9 Mn4 C22 O10 173.2(3) . .
O8 Mn4 C22 O9 -90.01(18) . .
O12 Mn4 C22 O9 23.2(2) . .
O15 Mn4 C22 O9 -176.77(16) . .
O16 Mn4 C22 O9 99.94(18) . .
O10 Mn4 C22 O9 -173.2(3) . .
O8 Mn4 C22 C21 180(100) . .
O12 Mn4 C22 C21 -67.0(18) . .
O15 Mn4 C22 C21 93.0(17) . .
O16 Mn4 C22 C21 9.7(17) . .
O9 Mn4 C22 C21 -90.2(17) . .
O10 Mn4 C22 C21 96.5(18) . .
C28 C23 C24 C25 2.1(7) . .
C29 C23 C24 C25 -179.0(4) . .
C23 C24 C25 C26 -4.8(8) . .
C24 C25 C26 C27 4.4(7) . .
C24 C25 C26 C30 -178.9(4) . .
C25 C26 C27 C28 -1.7(6) . .
C30 C26 C27 C28 -178.2(3) . .
C24 C23 C28 C27 0.8(6) . .
C29 C23 C28 C27 -178.1(3) . .
C26 C27 C28 C23 -1.0(6) . .
C24 C23 C29 O11 179.9(4) . .
C28 C23 C29 O11 -1.3(5) . .
C24 C23 C29 O12 4.9(6) . .
C28 C23 C29 O12 -176.2(3) . .
C27 C26 C30 O14 -160.1(3) . .
C25 C26 C30 O14 23.3(5) . .
C27 C26 C30 O13 18.2(5) . .
C25 C26 C30 O13 -158.3(3) . .
O3 C7 N1 C6 179.7(3) . .
O3 C7 N1 C5 -2.9(6) . .
O4 C10 N2 C9 -176.2(4) . .
O4 C10 N2 C8 0.8(7) . .
O15 C31 N3 C32 178.3(3) . .
O15 C31 N3 C33 0.1(6) . .
O16 C34 N4 C36 179.9(5) . .
O16 C34 N4 C35 0.7(8) . .
O2 C4 O1 Mn1 4.5(3) . .
C3 C4 O1 Mn1 -169.5(3) . .
O6 Mn1 O1 C4 22.5(3) 2_766 .
O3 Mn1 O1 C4 177.84(19) . .
O14 Mn1 O1 C4 -96.1(2) 2_775 .
O4 Mn1 O1 C4 88.59(19) . .
O2 Mn1 O1 C4 -2.54(18) . .
O1 C4 O2 Mn2 110.9(3) . .
C3 C4 O2 Mn2 -75.0(4) . .
Mn1 C4 O2 Mn2 115.5(3) . .
O1 C4 O2 Mn1 -4.6(3) . .
C3 C4 O2 Mn1 169.5(2) . .
O5 Mn2 O2 C4 -148.4(3) 2_766 .
O5 Mn2 O2 C4 31.6(3) . .
O13 Mn2 O2 C4 -55.0(3) 2_775 .
O13 Mn2 O2 C4 125.0(3) 1_546 .
O2 Mn2 O2 C4 161(100) 2_766 .
O5 Mn2 O2 Mn1 -40.72(10) 2_766 .
O5 Mn2 O2 Mn1 139.28(10) . .
O13 Mn2 O2 Mn1 52.68(10) 2_775 .
O13 Mn2 O2 Mn1 -127.32(10) 1_546 .
O2 Mn2 O2 Mn1 -91(100) 2_766 .
O6 Mn1 O2 C4 -165.9(2) 2_766 .
O3 Mn1 O2 C4 3.3(3) . .
O14 Mn1 O2 C4 95.3(2) 2_775 .
O4 Mn1 O2 C4 -83.4(2) . .
O1 Mn1 O2 C4 2.43(17) . .
O6 Mn1 O2 Mn2 57.72(12) 2_766 .
O3 Mn1 O2 Mn2 -133.1(2) . .
O14 Mn1 O2 Mn2 -41.14(11) 2_775 .
O4 Mn1 O2 Mn2 140.17(11) . .
O1 Mn1 O2 Mn2 -133.98(13) . .
C4 Mn1 O2 Mn2 -136.4(2) . .
N1 C7 O3 Mn1 -126.5(4) . .
O6 Mn1 O3 C7 -107.1(3) 2_766 .
O14 Mn1 O3 C7 -10.0(3) 2_775 .
O4 Mn1 O3 C7 170.7(3) . .
O2 Mn1 O3 C7 84.2(4) . .
O1 Mn1 O3 C7 85.0(3) . .
C4 Mn1 O3 C7 86.2(3) . .
N2 C10 O4 Mn1 100.3(5) . .
O6 Mn1 O4 C10 16.5(3) 2_766 .
O3 Mn1 O4 C10 124.8(3) . .
O14 Mn1 O4 C10 115.9(13) 2_775 .
O2 Mn1 O4 C10 -79.5(3) . .
O1 Mn1 O4 C10 -137.4(3) . .
C4 Mn1 O4 C10 -109.0(3) . .
O6 C17 O5 Mn2 -59.3(6) . .
C11 C17 O5 Mn2 126.1(3) . .
O5 Mn2 O5 C17 -115(100) 2_766 .
O13 Mn2 O5 C17 -74.1(4) 2_775 .
O13 Mn2 O5 C17 105.9(4) 1_546 .
O2 Mn2 O5 C17 -165.3(4) . .
O2 Mn2 O5 C17 14.7(4) 2_766 .
O5 C17 O6 Mn1 23.7(5) . 2_766
C11 C17 O6 Mn1 -161.5(2) . 2_766
O8 C18 O7 Mn3 18.5(6) . .
C14 C18 O7 Mn3 -157.8(2) . .
O7 Mn3 O7 C18 -91.5(4) 2_675 .
O11 Mn3 O7 C18 -139.1(3) 2_675 .
O11 Mn3 O7 C18 40.9(3) . .
O9 Mn3 O7 C18 133.1(3) 2_675 .
O9 Mn3 O7 C18 -46.9(3) . .
O7 C18 O8 Mn4 2.9(6) . .
C14 C18 O8 Mn4 179.1(2) . .
O12 Mn4 O8 C18 -80.8(4) . .
O15 Mn4 O8 C18 178.9(4) . .
O16 Mn4 O8 C18 137.6(6) . .
O9 Mn4 O8 C18 14.0(4) . .
O10 Mn4 O8 C18 72.1(4) . .
C22 Mn4 O8 C18 43.7(4) . .
O10 C22 O9 Mn3 111.6(3) . .
C21 C22 O9 Mn3 -70.5(4) . .
Mn4 C22 O9 Mn3 118.3(2) . .
O10 C22 O9 Mn4 -6.7(3) . .
C21 C22 O9 Mn4 171.2(2) . .
O7 Mn3 O9 C22 -59.6(3) . .
O7 Mn3 O9 C22 120.4(3) 2_675 .
O11 Mn3 O9 C22 27.7(3) 2_675 .
O11 Mn3 O9 C22 -152.3(3) . .
O9 Mn3 O9 C22 0(100) 2_675 .
O7 Mn3 O9 Mn4 51.37(11) . .
O7 Mn3 O9 Mn4 -128.63(11) 2_675 .
O11 Mn3 O9 Mn4 138.63(10) 2_675 .
O11 Mn3 O9 Mn4 -41.37(10) . .
O9 Mn3 O9 Mn4 0(100) 2_675 .
O8 Mn4 O9 C22 93.17(18) . .
O12 Mn4 O9 C22 -160.16(17) . .
O15 Mn4 O9 C22 8.8(4) . .
O16 Mn4 O9 C22 -78.58(19) . .
O10 Mn4 O9 C22 3.80(16) . .
O8 Mn4 O9 Mn3 -43.43(11) . .
O12 Mn4 O9 Mn3 63.25(12) . .
O15 Mn4 O9 Mn3 -127.8(3) . .
O16 Mn4 O9 Mn3 144.83(11) . .
O10 Mn4 O9 Mn3 -132.80(13) . .
C22 Mn4 O9 Mn3 -136.6(2) . .
O9 C22 O10 Mn4 6.6(3) . .
C21 C22 O10 Mn4 -171.3(2) . .
O8 Mn4 O10 C22 -99.00(18) . .
O12 Mn4 O10 C22 26.8(3) . .
O15 Mn4 O10 C22 177.42(17) . .
O16 Mn4 O10 C22 90.09(19) . .
O9 Mn4 O10 C22 -3.92(17) . .
O12 C29 O11 Mn3 50.1(6) . .
C23 C29 O11 Mn3 -124.0(3) . .
O7 Mn3 O11 C29 -106.5(3) . .
O7 Mn3 O11 C29 73.5(3) 2_675 .
O11 Mn3 O11 C29 0(53) 2_675 .
O9 Mn3 O11 C29 164.4(3) 2_675 .
O9 Mn3 O11 C29 -15.6(3) . .
O11 C29 O12 Mn4 -7.8(6) . .
C23 C29 O12 Mn4 166.5(2) . .
O8 Mn4 O12 C29 53.8(3) . .
O15 Mn4 O12 C29 140.1(3) . .
O16 Mn4 O12 C29 -132.4(3) . .
O9 Mn4 O12 C29 -42.9(3) . .
O10 Mn4 O12 C29 -68.6(4) . .
C22 Mn4 O12 C29 -54.1(3) . .
O14 C30 O13 Mn2 -29.1(5) . 1_564
C26 C30 O13 Mn2 152.7(2) . 1_564
O13 C30 O14 Mn1 0.8(6) . 2_775
C26 C30 O14 Mn1 179.0(2) . 2_775
N3 C31 O15 Mn4 -65.2(5) . .
O8 Mn4 O15 C31 -5.1(4) . .
O12 Mn4 O15 C31 -110.4(4) . .
O16 Mn4 O15 C31 168.4(4) . .
O9 Mn4 O15 C31 81.0(5) . .
O10 Mn4 O15 C31 85.4(4) . .
C22 Mn4 O15 C31 87.1(4) . .
N4 C34 O16 Mn4 101.8(5) . .
O8 Mn4 O16 C34 153.5(6) . .
O12 Mn4 O16 C34 10.6(4) . .
O15 Mn4 O16 C34 112.6(4) . .
O9 Mn4 O16 C34 -82.4(4) . .
O10 Mn4 O16 C34 -140.2(4) . .
C22 Mn4 O16 C34 -111.5(4) . .
